data_7703016
loop_
_publ_author_name
'Huang, Zhi-Wei'
'Hu, Kong-Qiu'
'Mei, Lei'
'Kong, Xiang-He'
'Yu, Ji-Pan'
'Liu, Kang'
'Zeng, Li-Wen'
'Chai, Zhi-Fang'
'Shi, Wei-Qun'

_publ_section_title
;
 A mixed-ligand strategy regulates thorium-based MOFs.
;
_journal_issue 4
_journal_name_full 'Dalton transactions (Cambridge, England : 2003)'
_journal_page_first 983
_journal_page_last 987
_journal_paper_doi 10.1039/c9dt04158c
_journal_volume 49
_journal_year 2020
_chemical_formula_moiety '[Th3(TCPP)2(bpydc)(DMF)2(H2O)(O)][solvent]'
_chemical_formula_sum 'C114 H70 N12 O24 Th3 en lv so t'
_chemical_formula_weight 2687.94
_space_group_crystal_system monoclinic
_space_group_IT_number 12
_space_group_name_Hall '-C 2y'
_space_group_name_H-M_alt 'C 1 2/m 1'
_atom_sites_solution_hydrogens geom
_audit_creation_method SHELXL-2014/7
_audit_update_record
;
2019-12-11 deposited with the CCDC.	2019-12-19 downloaded from the CCDC.
;
_cell_angle_alpha 90
_cell_angle_beta 109.0720(10)
_cell_angle_gamma 90
_cell_formula_units_Z 4
_cell_length_a 30.8643(10)
_cell_length_b 33.5932(10)
_cell_length_c 16.8652(5)
_cell_measurement_reflns_used 9833
_cell_measurement_temperature 170(2)
_cell_measurement_theta_max 49.01
_cell_measurement_theta_min 2.77
_cell_volume 16526.5(9)
_computing_cell_refinement 'Bruker SAINT'
_computing_data_collection 'Bruker APEX2'
_computing_data_reduction 'Bruker SAINT'
_computing_molecular_graphics 'Bruker SHELXTL'
_computing_publication_material 'Bruker SHELXTL'
_computing_structure_refinement 'SHELXL-2014/7 (Sheldrick, 2014)'
_computing_structure_solution 'SHELXS-97 (Sheldrick 2008)'
_diffrn_ambient_temperature 170(2)
_diffrn_measured_fraction_theta_full 0.990
_diffrn_measured_fraction_theta_max 0.990
_diffrn_measurement_device_type 'Bruker APEX-II CCD'
_diffrn_measurement_method '\f and \w scans'
_diffrn_radiation_type CuK\a
_diffrn_radiation_wavelength 1.54178
_diffrn_reflns_av_R_equivalents 0.0434
_diffrn_reflns_av_unetI/netI 0.0467
_diffrn_reflns_Laue_measured_fraction_full 0.990
_diffrn_reflns_Laue_measured_fraction_max 0.990
_diffrn_reflns_limit_h_max 29
_diffrn_reflns_limit_h_min -29
_diffrn_reflns_limit_k_max 32
_diffrn_reflns_limit_k_min -32
_diffrn_reflns_limit_l_max 16
_diffrn_reflns_limit_l_min -16
_diffrn_reflns_number 32898
_diffrn_reflns_point_group_measured_fraction_full 0.990
_diffrn_reflns_point_group_measured_fraction_max 0.990
_diffrn_reflns_theta_full 49.140
_diffrn_reflns_theta_max 49.140
_diffrn_reflns_theta_min 2.006
_exptl_absorpt_coefficient_mu 9.044
_exptl_absorpt_correction_T_max 0.7497
_exptl_absorpt_correction_T_min 0.5749
_exptl_absorpt_correction_type multi-scan
_exptl_crystal_colour black
_exptl_crystal_density_diffrn 1.080
_exptl_crystal_description prism
_exptl_crystal_F_000 5200
_exptl_crystal_size_max 0.070
_exptl_crystal_size_mid 0.040
_exptl_crystal_size_min 0.035
_refine_diff_density_max 1.237
_refine_diff_density_min -1.157
_refine_diff_density_rms 0.094
_refine_ls_extinction_method none
_refine_ls_goodness_of_fit_ref 1.063
_refine_ls_hydrogen_treatment constr
_refine_ls_matrix_type full
_refine_ls_number_parameters 765
_refine_ls_number_reflns 8288
_refine_ls_number_restraints 784
_refine_ls_restrained_S_all 1.032
_refine_ls_R_factor_all 0.0484
_refine_ls_R_factor_gt 0.0351
_refine_ls_shift/su_max 0.003
_refine_ls_shift/su_mean 0.000
_refine_ls_structure_factor_coef Fsqd
_refine_ls_weighting_details 'w=1/[\s^2^(Fo^2^)+(0.0529P)^2^+35.3813P] where P=(Fo^2^+2Fc^2^)/3'
_refine_ls_weighting_scheme calc
_refine_ls_wR_factor_gt 0.0866
_refine_ls_wR_factor_ref 0.0907
_reflns_Friedel_coverage 0.000
_reflns_number_gt 6721
_reflns_number_total 8288
_reflns_threshold_expression 'I > 2\s(I)'
_cod_data_source_file c9dt04158c2.cif
_cod_data_source_block 20180531_hzw_23hu26c_0m_a_sq
_cod_depositor_comments 'Adding full bibliography for 7703016--7703017.cif.'
_cod_original_sg_symbol_H-M 'C 2/m'
_cod_original_formula_sum 'C114 H70 N12 O24 Th3 [solvent]'
_cod_database_code 7703016
_shelx_shelxl_version_number 2014/7
_shelx_space_group_comment
;
The symmetry employed for this shelxl refinement is uniquely defined
by the following loop, which should always be used as a source of
symmetry information in preference to the above space-group names.
They are only intended as comments.
;
_shelx_estimated_absorpt_t_min 0.570
_shelx_estimated_absorpt_t_max 0.743

loop_
_space_group_symop_operation_xyz
'x, y, z'
'-x, y, -z'
'x+1/2, y+1/2, z'
'-x+1/2, y+1/2, -z'
'-x, -y, -z'
'x, -y, z'
'-x+1/2, -y+1/2, -z'
'x+1/2, -y+1/2, z'

loop_
_atom_site_label
_atom_site_type_symbol
_atom_site_fract_x
_atom_site_fract_y
_atom_site_fract_z
_atom_site_U_iso_or_equiv
_atom_site_adp_type
_atom_site_occupancy
_atom_site_site_symmetry_order
_atom_site_calc_flag
_atom_site_refinement_flags_posn
_atom_site_refinement_flags_adp
_atom_site_refinement_flags_occupancy
_atom_site_disorder_assembly
_atom_site_disorder_group
Th1 Th 0.5000 0.55433(2) 0.5000 0.02770(14) Uani 1 2 d S TU P . .
O1 O 0.37211(17) 0.54414(14) 0.3629(3) 0.0381(13) Uani 1 1 d . U . . .
C1 C 0.3969(3) 0.5722(2) 0.3532(5) 0.0378(19) Uani 1 1 d . U . . .
N1 N 0.3492(2) 0.69583(17) -0.0721(4) 0.0465(18) Uani 1 1 d . U . . .
Th2 Th 0.38090(2) 0.5000 0.48734(2) 0.02831(14) Uani 1 2 d S TU P . .
O2 O 0.43160(18) 0.58489(14) 0.4079(3) 0.0422(14) Uani 1 1 d . U . . .
C2 C 0.3832(3) 0.5957(2) 0.2724(5) 0.042(2) Uani 1 1 d . U . . .
N2 N 0.3215(2) 0.74644(19) 0.0409(4) 0.055(2) Uani 1 1 d . U . . .
Th3 Th 0.24944(2) 0.5000 0.62845(2) 0.03707(15) Uani 1 2 d S TU P . .
O3 O 0.41889(18) 0.56213(14) -0.4435(3) 0.0466(14) Uani 1 1 d . U . . .
C3 C 0.3408(3) 0.5923(2) 0.2121(5) 0.055(2) Uani 1 1 d . U . . .
H3 H 0.3197 0.5727 0.2170 0.066 Uiso 1 1 calc R U . . .
N3 N 0.3059(2) 0.80911(18) -0.0800(4) 0.0517(19) Uani 1 1 d . U . . .
O4 O 0.4734(2) 0.60758(14) -0.4233(3) 0.0453(15) Uani 1 1 d . U . . .
C4 C 0.3292(3) 0.6182(2) 0.1434(5) 0.057(2) Uani 1 1 d . U . . .
H4 H 0.2997 0.6165 0.1021 0.068 Uiso 1 1 calc R U . . .
N4 N 0.3287(2) 0.75756(18) -0.1973(4) 0.0517(19) Uani 1 1 d . U . . .
O5 O 0.24265(18) 0.95622(14) -0.5235(3) 0.0466(15) Uani 1 1 d . U . . .
N5 N 0.2463(5) 0.5000 0.2355(8) 0.114(4) Uani 1 2 d S TU P . .
C5 C 0.4152(3) 0.6214(3) 0.2610(5) 0.068(3) Uani 1 1 d . U . . .
H5 H 0.4454 0.6220 0.3002 0.082 Uiso 1 1 calc R U . . .
C6 C 0.4033(3) 0.6466(3) 0.1916(5) 0.077(3) Uani 1 1 d . U . . .
H6 H 0.4255 0.6643 0.1835 0.093 Uiso 1 1 calc R U . . .
O6 O 0.1772(2) 0.95327(14) -0.4971(3) 0.0497(15) Uani 1 1 d . U . . .
C8 C 0.3474(3) 0.6772(2) 0.0673(5) 0.052(2) Uani 1 1 d . U . . .
O8 O 0.2335(2) 0.93088(16) 0.3072(3) 0.0640(17) Uani 1 1 d . U . . .
C7 C 0.3599(3) 0.6461(2) 0.1348(5) 0.048(2) Uani 1 1 d . U . . .
O7 O 0.3040(2) 0.95417(18) 0.3326(4) 0.0744(19) Uani 1 1 d . U . . .
O9 O 0.4530(2) 0.5000 0.4832(3) 0.0290(16) Uani 1 2 d S TU P . .
N9 N 0.4508(3) 0.4654(2) 1.0910(4) 0.079(3) Uani 0.5 1 d . U P A 1
C58 C 0.4508(3) 0.4654(2) 1.0910(4) 0.079(3) Uani 0.5 1 d . U P A 2
H58 H 0.4478 0.4409 1.0612 0.094 Uiso 0.5 1 calc R U P A 2
C9 C 0.3306(3) 0.7121(2) 0.0896(5) 0.059(3) Uani 1 1 d . U . . .
C10 C 0.3235(4) 0.7212(3) 0.1671(5) 0.081(3) Uani 1 1 d . U . . .
H10 H 0.3266 0.7030 0.2118 0.098 Uiso 1 1 calc R U . . .
O10 O 0.48618(16) 0.46657(13) 1.3503(3) 0.0355(13) Uani 1 1 d . U . . .
C11 C 0.3117(4) 0.7594(3) 0.1661(5) 0.087(4) Uani 1 1 d . U . . .
H11 H 0.3052 0.7731 0.2103 0.105 Uiso 1 1 calc R U . . .
O11 O 0.3946(3) 0.5000 0.6440(4) 0.048(2) Uani 1 2 d S TU P . .
O12 O 0.3290(3) 0.5000 0.6669(4) 0.050(2) Uani 1 2 d S TU P . .
C12 C 0.3104(3) 0.7765(3) 0.0877(5) 0.065(3) Uani 1 1 d . U . . .
C13 C 0.3040(3) 0.8159(2) 0.0649(5) 0.056(2) Uani 1 1 d . U . . .
O13 O 0.2994(3) 0.5000 0.3678(6) 0.089(3) Uani 1 2 d S TU P . .
C15 C 0.3312(4) 0.8702(3) 0.1710(7) 0.097(4) Uani 1 1 d . U . . .
H15 H 0.3602 0.8694 0.1628 0.117 Uiso 1 1 calc R U . . .
C14 C 0.2964(4) 0.8444(2) 0.1270(5) 0.059(2) Uani 1 1 d . U . . .
O14 O 0.1745(3) 0.5000 0.5154(5) 0.075(3) Uani 1 2 d S TU P . .
H14A H 0.1733 0.5000 0.4584 0.090 Uiso 1 2 calc R U P . .
H14B H 0.1470 0.5000 0.5290 0.090 Uiso 1 2 calc R U P . .
C18 C 0.2481(4) 0.8726(3) 0.1987(6) 0.080(3) Uani 1 1 d . U . . .
H18 H 0.2194 0.8727 0.2083 0.096 Uiso 1 1 calc R U . . .
C17 C 0.2816(3) 0.8982(2) 0.2397(5) 0.054(2) Uani 1 1 d . U . . .
C16 C 0.3232(4) 0.8969(3) 0.2264(6) 0.096(4) Uani 1 1 d . U . . .
H16 H 0.3468 0.9148 0.2560 0.116 Uiso 1 1 calc R U . . .
C19 C 0.2564(4) 0.8461(3) 0.1422(6) 0.087(3) Uani 1 1 d . U . . .
H19 H 0.2326 0.8283 0.1129 0.104 Uiso 1 1 calc R U . . .
C20 C 0.2728(4) 0.9290(3) 0.2971(5) 0.057(2) Uani 1 1 d . U . . .
C21 C 0.3020(3) 0.8312(2) -0.0147(5) 0.053(2) Uani 1 1 d . U . . .
C23 C 0.2895(3) 0.8742(2) -0.1202(5) 0.064(3) Uani 1 1 d . U . . .
H23 H 0.2831 0.8974 -0.1545 0.076 Uiso 1 1 calc R U . . .
C22 C 0.2933(3) 0.8724(2) -0.0382(5) 0.066(3) Uani 1 1 d . U . . .
H22 H 0.2908 0.8939 -0.0033 0.079 Uiso 1 1 calc R U . . .
C24 C 0.2971(3) 0.8347(2) -0.1464(5) 0.052(2) Uani 1 1 d . U . . .
C25 C 0.2969(3) 0.8251(2) -0.2272(5) 0.050(2) Uani 1 1 d . U . . .
C26 C 0.3115(3) 0.7892(2) -0.2506(5) 0.056(3) Uani 1 1 d . U . . .
C28 C 0.3360(3) 0.7428(2) -0.3239(5) 0.068(3) Uani 1 1 d . U . . .
H28 H 0.3433 0.7290 -0.3671 0.081 Uiso 1 1 calc R U . . .
C27 C 0.3167(3) 0.7796(3) -0.3301(5) 0.071(3) Uani 1 1 d . U . . .
H27 H 0.3081 0.7961 -0.3786 0.085 Uiso 1 1 calc R U . . .
C29 C 0.3432(3) 0.7285(2) -0.2408(4) 0.047(2) Uani 1 1 d . U . . .
C30 C 0.3609(3) 0.6914(2) -0.2098(4) 0.044(2) Uani 1 1 d . U . . .
C31 C 0.3634(3) 0.6762(2) -0.1317(5) 0.045(2) Uani 1 1 d . U . . .
C32 C 0.3803(3) 0.6371(2) -0.1007(5) 0.063(3) Uani 1 1 d . U . . .
H32 H 0.3921 0.6178 -0.1294 0.076 Uiso 1 1 calc R U . . .
C33 C 0.3763(3) 0.6328(2) -0.0245(5) 0.062(3) Uani 1 1 d . U . . .
H33 H 0.3846 0.6101 0.0109 0.075 Uiso 1 1 calc R U . . .
C34 C 0.3569(3) 0.6698(2) -0.0062(4) 0.047(2) Uani 1 1 d . U . . .
C35 C 0.2770(3) 0.8561(2) -0.2941(5) 0.048(2) Uani 1 1 d . U . . .
C36 C 0.2311(3) 0.8646(3) -0.3188(5) 0.069(3) Uani 1 1 d . U . . .
H36 H 0.2123 0.8509 -0.2932 0.082 Uiso 1 1 calc R U . . .
C37 C 0.2119(3) 0.8923(2) -0.3793(5) 0.064(3) Uani 1 1 d . U . . .
H37 H 0.1800 0.8976 -0.3951 0.077 Uiso 1 1 calc R U . . .
C38 C 0.2386(3) 0.9126(2) -0.4176(4) 0.0387(19) Uani 1 1 d . U . . .
C39 C 0.2849(3) 0.9044(2) -0.3936(5) 0.058(2) Uani 1 1 d . U . . .
H39 H 0.3038 0.9182 -0.4189 0.069 Uiso 1 1 calc R U . . .
C40 C 0.3038(3) 0.8760(3) -0.3325(5) 0.066(3) Uani 1 1 d . U . . .
H40 H 0.3356 0.8701 -0.3170 0.079 Uiso 1 1 calc R U . . .
C41 C 0.2178(3) 0.9432(2) -0.4838(5) 0.039(2) Uani 1 1 d . U . . .
C42 C 0.3785(3) 0.6666(2) -0.2648(4) 0.041(2) Uani 1 1 d . U . . .
C43 C 0.4177(3) 0.6777(2) -0.2788(5) 0.055(2) Uani 1 1 d . U . . .
H43 H 0.4323 0.7018 -0.2548 0.066 Uiso 1 1 calc R U . . .
C44 C 0.4372(3) 0.6548(2) -0.3276(5) 0.052(2) Uani 1 1 d . U . . .
H44 H 0.4645 0.6633 -0.3369 0.062 Uiso 1 1 calc R U . . .
C45 C 0.4161(3) 0.6193(2) -0.3624(4) 0.0362(19) Uani 1 1 d . U . . .
C46 C 0.3768(3) 0.6078(2) -0.3470(4) 0.042(2) Uani 1 1 d . U . . .
H46 H 0.3624 0.5835 -0.3701 0.051 Uiso 1 1 calc R U . . .
C47 C 0.3573(3) 0.6309(2) -0.2986(4) 0.046(2) Uani 1 1 d . U . . .
H47 H 0.3301 0.6224 -0.2888 0.055 Uiso 1 1 calc R U . . .
C48 C 0.4377(3) 0.5949(2) -0.4123(4) 0.037(2) Uani 1 1 d . U . . .
C49 C 0.4268(5) 0.5292(4) 0.8237(7) 0.042(4) Uani 0.5 1 d D U P A -1
H49 H 0.4379 0.5477 0.7922 0.050 Uiso 0.5 1 calc R U P A -1
C50 C 0.3793(6) 0.4716(4) 0.8304(6) 0.044(4) Uani 0.5 1 d D U P A -1
H50 H 0.3557 0.4535 0.8022 0.053 Uiso 0.5 1 calc R U P A -1
C60 C 0.4286(4) 0.5004(5) 0.9578(6) 0.038(3) Uani 0.5 1 d D U P A -1
C62 C 0.3940(4) 0.5001(6) 0.7833(6) 0.034(3) Uani 0.5 1 d D U P A -1
C54 C 0.4429(5) 0.5298(4) 0.9125(7) 0.040(4) Uani 0.5 1 d D U P A -1
H54 H 0.4633 0.5502 0.9415 0.048 Uiso 0.5 1 calc R U P A -1
N8 N 0.3988(5) 0.4692(4) 0.9179(6) 0.057(4) Uani 0.5 1 d D U P A -1
C52 C 0.2879(7) 0.5000 0.2852(10) 0.126(6) Uani 1 2 d S TU P . .
H52 H 0.3118 0.5000 0.2612 0.151 Uiso 1 2 calc R U P . .
C53 C 0.2378(7) 0.5000 0.1449(11) 0.168(8) Uani 1 2 d S TU P . .
H53A H 0.2070 0.5104 0.1160 0.252 Uiso 0.5 1 calc R U P . .
H53B H 0.2401 0.4727 0.1259 0.252 Uiso 0.5 1 calc R U P . .
H53C H 0.2606 0.5168 0.1321 0.252 Uiso 0.5 1 calc R U P . .
C55 C 0.4818(4) 0.5000 1.3148(6) 0.032(3) Uani 1 2 d S TU P . .
C56 C 0.4697(4) 0.5000 1.2202(6) 0.034(3) Uani 1 2 d S TU P A .
C57 C 0.4626(3) 0.4656(2) 1.1764(5) 0.073(3) Uani 1 1 d . U . . .
H57 H 0.4658 0.4411 1.2057 0.088 Uiso 1 1 calc R U . A 1
C59 C 0.4436(4) 0.5000 1.0502(6) 0.037(3) Uani 1 2 d S TU P . .
C63 C 0.3720(4) 0.5000 0.6908(6) 0.027(2) Uani 1 2 d S TU P . .
C64 C 0.2039(7) 0.5000 0.2658(13) 0.174(8) Uani 1 2 d S TU P . .
H64A H 0.1758 0.5000 0.2171 0.261 Uiso 1 2 calc R U P . .
H64B H 0.2046 0.4762 0.2997 0.261 Uiso 0.5 1 calc R U P . .
H64C H 0.2046 0.5238 0.2997 0.261 Uiso 0.5 1 calc R U P . .
C65 C 0.2878(9) 0.5344(5) 0.9464(12) 0.143(10) Uani 0.5 1 d D U P B -1
H65A H 0.3064 0.5540 0.9291 0.214 Uiso 0.5 1 calc R U P B -1
H65B H 0.2933 0.5369 1.0068 0.214 Uiso 0.5 1 calc R U P B -1
H65C H 0.2553 0.5391 0.9157 0.214 Uiso 0.5 1 calc R U P B -1
C66 C 0.3197(7) 0.4680(6) 0.9967(9) 0.100(7) Uani 0.5 1 d D U P B -1
H66A H 0.3344 0.4458 0.9776 0.150 Uiso 0.5 1 calc R U P B -1
H66B H 0.2954 0.4577 1.0167 0.150 Uiso 0.5 1 calc R U P B -1
H66C H 0.3425 0.4820 1.0426 0.150 Uiso 0.5 1 calc R U P B -1
N6 N 0.3001(4) 0.4951(5) 0.9281(5) 0.092(5) Uani 0.5 1 d D U P B -1
C51 C 0.2918(6) 0.4825(4) 0.8500(7) 0.084(6) Uani 0.5 1 d D U P B -1
H51 H 0.3008 0.4561 0.8424 0.101 Uiso 0.5 1 calc R U P B -1
O15 O 0.2735(3) 0.5022(9) 0.7871(5) 0.074(3) Uani 0.5 1 d D U P B -1

loop_
_atom_site_aniso_label
_atom_site_aniso_U_11
_atom_site_aniso_U_22
_atom_site_aniso_U_33
_atom_site_aniso_U_23
_atom_site_aniso_U_13
_atom_site_aniso_U_12
Th1 0.0507(3) 0.0174(2) 0.0162(2) 0.000 0.01278(19) 0.000
O1 0.059(4) 0.036(3) 0.023(3) 0.009(2) 0.019(3) 0.004(3)
C1 0.062(5) 0.028(4) 0.031(4) -0.005(3) 0.026(3) 0.008(3)
N1 0.079(5) 0.036(4) 0.028(3) 0.007(3) 0.023(3) 0.012(3)
Th2 0.0515(3) 0.0219(2) 0.0159(2) 0.000 0.0170(2) 0.000
O2 0.062(4) 0.034(3) 0.030(3) 0.006(2) 0.014(3) 0.005(3)
C2 0.066(5) 0.037(4) 0.028(4) 0.006(3) 0.020(3) -0.001(4)
N2 0.100(6) 0.036(4) 0.034(4) 0.007(3) 0.030(4) 0.018(4)
Th3 0.0634(3) 0.0275(2) 0.0299(2) 0.000 0.0283(2) 0.000
O3 0.078(4) 0.030(3) 0.027(3) -0.007(2) 0.009(3) 0.002(3)
C3 0.071(6) 0.053(5) 0.035(4) 0.013(4) 0.009(4) -0.013(4)
N3 0.092(6) 0.036(4) 0.032(3) 0.003(3) 0.028(4) 0.016(4)
O4 0.064(4) 0.037(3) 0.040(3) -0.016(3) 0.025(3) 0.009(3)
C4 0.079(6) 0.055(5) 0.031(4) 0.010(4) 0.010(4) -0.004(4)
N4 0.094(6) 0.030(3) 0.037(4) 0.010(3) 0.030(4) 0.023(3)
O5 0.061(4) 0.049(3) 0.040(3) 0.021(3) 0.030(3) 0.017(3)
N5 0.129(10) 0.114(11) 0.075(7) 0.000 0.000(6) 0.000
C5 0.072(6) 0.074(6) 0.052(5) 0.035(4) 0.010(4) -0.015(5)
C6 0.090(6) 0.066(6) 0.062(5) 0.037(5) 0.006(4) -0.020(5)
O6 0.057(4) 0.042(3) 0.058(4) 0.017(3) 0.030(3) 0.017(3)
C8 0.090(6) 0.038(4) 0.033(4) 0.008(3) 0.028(4) 0.012(4)
O8 0.097(5) 0.044(4) 0.066(4) -0.017(3) 0.047(4) -0.003(3)
C7 0.084(6) 0.035(4) 0.026(4) 0.003(3) 0.019(4) 0.004(4)
O7 0.071(5) 0.074(4) 0.083(5) -0.034(4) 0.031(4) 0.013(3)
O9 0.055(4) 0.018(4) 0.013(3) 0.000 0.010(3) 0.000
N9 0.167(9) 0.039(4) 0.021(3) -0.001(3) 0.020(4) 0.014(4)
C58 0.167(9) 0.039(4) 0.021(3) -0.001(3) 0.020(4) 0.014(4)
C9 0.114(8) 0.040(4) 0.034(4) 0.011(3) 0.038(5) 0.022(4)
C10 0.162(10) 0.058(5) 0.041(5) 0.016(4) 0.057(6) 0.035(6)
O10 0.066(4) 0.024(3) 0.018(3) -0.001(2) 0.017(3) -0.002(3)
C11 0.181(11) 0.056(5) 0.043(5) 0.011(4) 0.062(6) 0.037(6)
O11 0.070(5) 0.053(5) 0.024(4) 0.000 0.019(4) 0.000
O12 0.063(5) 0.076(6) 0.012(4) 0.000 0.014(3) 0.000
C12 0.121(8) 0.045(4) 0.038(4) 0.008(3) 0.036(5) 0.022(4)
C13 0.091(7) 0.044(4) 0.033(4) 0.002(3) 0.022(4) 0.017(4)
O13 0.088(6) 0.096(7) 0.070(5) 0.000 0.009(5) 0.000
C15 0.091(7) 0.103(7) 0.107(8) -0.056(6) 0.045(6) 0.004(5)
C14 0.094(7) 0.047(5) 0.039(5) 0.000(4) 0.026(5) 0.017(4)
O14 0.072(6) 0.103(7) 0.056(5) 0.000 0.030(4) 0.000
C18 0.094(7) 0.077(6) 0.084(7) -0.037(5) 0.047(5) -0.009(5)
C17 0.078(6) 0.049(5) 0.040(5) -0.008(4) 0.026(4) 0.011(4)
C16 0.088(7) 0.111(8) 0.101(8) -0.057(6) 0.046(6) -0.003(6)
C19 0.099(7) 0.090(7) 0.081(7) -0.043(6) 0.043(6) -0.004(5)
C20 0.086(6) 0.047(5) 0.041(5) 0.001(4) 0.026(5) 0.012(4)
C21 0.089(7) 0.037(4) 0.035(4) 0.003(3) 0.023(4) 0.026(4)
C23 0.110(8) 0.037(4) 0.053(5) 0.007(4) 0.038(5) 0.028(4)
C22 0.111(8) 0.043(4) 0.048(4) 0.004(4) 0.031(5) 0.031(5)
C24 0.089(7) 0.033(4) 0.038(4) 0.007(3) 0.028(4) 0.022(4)
C25 0.085(6) 0.035(4) 0.038(4) 0.009(3) 0.030(4) 0.022(4)
C26 0.102(7) 0.036(4) 0.038(4) 0.007(3) 0.033(4) 0.022(4)
C28 0.136(8) 0.040(5) 0.035(4) 0.010(4) 0.039(5) 0.034(5)
C27 0.137(9) 0.048(5) 0.038(4) 0.013(4) 0.041(5) 0.034(5)
C29 0.086(6) 0.033(4) 0.028(4) 0.003(3) 0.028(4) 0.018(4)
C30 0.079(6) 0.029(4) 0.029(4) 0.003(3) 0.024(4) 0.013(4)
C31 0.076(6) 0.032(4) 0.034(4) 0.002(3) 0.026(4) 0.011(4)
C32 0.119(8) 0.037(4) 0.040(4) 0.005(4) 0.035(5) 0.029(5)
C33 0.110(8) 0.041(5) 0.041(4) 0.007(4) 0.031(5) 0.022(5)
C34 0.079(6) 0.036(4) 0.027(4) 0.003(3) 0.019(4) 0.009(4)
C35 0.082(6) 0.036(4) 0.036(4) 0.007(3) 0.031(4) 0.021(4)
C36 0.080(6) 0.059(6) 0.078(6) 0.046(5) 0.041(5) 0.028(5)
C37 0.069(6) 0.060(6) 0.078(6) 0.035(5) 0.045(5) 0.021(4)
C38 0.059(5) 0.030(4) 0.033(4) 0.007(3) 0.024(4) 0.010(4)
C39 0.059(5) 0.061(6) 0.061(5) 0.030(4) 0.030(4) 0.016(4)
C40 0.069(6) 0.068(6) 0.063(6) 0.030(5) 0.025(4) 0.023(4)
C41 0.058(5) 0.031(4) 0.038(4) 0.007(3) 0.028(4) 0.007(4)
C42 0.068(6) 0.031(4) 0.027(4) 0.005(3) 0.021(4) 0.014(4)
C43 0.088(6) 0.037(5) 0.054(5) -0.015(4) 0.043(5) 0.001(4)
C44 0.069(6) 0.043(5) 0.055(5) -0.020(4) 0.035(4) -0.003(4)
C45 0.062(5) 0.028(4) 0.022(4) -0.002(3) 0.019(4) 0.011(3)
C46 0.070(5) 0.031(4) 0.029(4) -0.006(3) 0.021(4) 0.003(4)
C47 0.072(6) 0.039(4) 0.035(5) -0.002(3) 0.029(4) 0.007(4)
C48 0.058(5) 0.033(4) 0.017(4) -0.006(3) 0.008(4) 0.009(4)
C49 0.061(9) 0.041(8) 0.023(5) 0.001(5) 0.014(5) -0.006(7)
C50 0.078(10) 0.040(8) 0.015(5) 0.000(5) 0.015(5) -0.009(7)
C60 0.061(8) 0.030(6) 0.021(4) 0.001(5) 0.010(4) 0.003(9)
C62 0.051(7) 0.034(6) 0.022(4) 0.002(5) 0.017(4) 0.005(8)
C54 0.056(10) 0.037(7) 0.026(5) 0.001(5) 0.014(6) 0.002(7)
N8 0.097(10) 0.049(7) 0.018(5) 0.005(5) 0.011(5) -0.021(7)
C52 0.145(11) 0.153(17) 0.063(7) 0.000 0.013(6) 0.000
C53 0.184(14) 0.206(17) 0.094(8) 0.000 0.017(8) 0.000
C55 0.058(8) 0.024(5) 0.019(5) 0.000 0.019(5) 0.000
C56 0.054(8) 0.037(5) 0.017(4) 0.000 0.018(4) 0.000
C57 0.155(9) 0.039(5) 0.019(3) -0.004(3) 0.019(4) 0.007(5)
C59 0.053(8) 0.039(5) 0.017(4) 0.000 0.010(4) 0.000
C63 0.055(5) 0.009(5) 0.018(4) 0.000 0.014(4) 0.000
C64 0.159(12) 0.206(17) 0.152(13) 0.000 0.042(10) 0.000
C65 0.194(19) 0.120(11) 0.111(14) -0.011(9) 0.047(13) 0.021(11)
C66 0.113(15) 0.124(12) 0.066(9) 0.021(9) 0.032(9) -0.002(10)
N6 0.134(11) 0.098(10) 0.047(6) 0.002(7) 0.032(6) 0.000(11)
C51 0.109(10) 0.087(9) 0.057(6) 0.003(6) 0.028(6) -0.009(7)
O15 0.116(7) 0.074(8) 0.038(4) -0.009(7) 0.032(5) -0.007(12)

loop_
_atom_type_symbol
_atom_type_description
_atom_type_scat_dispersion_real
_atom_type_scat_dispersion_imag
_atom_type_scat_source
C C 0.0181 0.0091 'International Tables Vol C Tables 4.2.6.8 and 6.1.1.4'
H H 0.0000 0.0000 'International Tables Vol C Tables 4.2.6.8 and 6.1.1.4'
N N 0.0311 0.0180 'International Tables Vol C Tables 4.2.6.8 and 6.1.1.4'
O O 0.0492 0.0322 'International Tables Vol C Tables 4.2.6.8 and 6.1.1.4'
Th Th -4.1491 12.3296 'International Tables Vol C Tables 4.2.6.8 and 6.1.1.4'

loop_
_geom_angle_atom_site_label_1
_geom_angle_atom_site_label_2
_geom_angle_atom_site_label_3
_geom_angle
_geom_angle_site_symmetry_1
_geom_angle_site_symmetry_3
O9 Th1 O9 74.4(3) 5_666 .
O9 Th1 O2 82.71(18) 5_666 2_656
O9 Th1 O2 143.82(18) . 2_656
O9 Th1 O2 143.82(18) 5_666 .
O9 Th1 O2 82.72(18) . .
O2 Th1 O2 129.4(2) 2_656 .
O9 Th1 O4 143.94(18) 5_666 1_556
O9 Th1 O4 109.43(19) . 1_556
O2 Th1 O4 74.18(17) 2_656 1_556
O2 Th1 O4 70.18(16) . 1_556
O9 Th1 O4 109.43(19) 5_666 2_655
O9 Th1 O4 143.94(18) . 2_655
O2 Th1 O4 70.18(16) 2_656 2_655
O2 Th1 O4 74.18(17) . 2_655
O4 Th1 O4 88.5(3) 1_556 2_655
O9 Th1 O10 78.17(17) 5_666 6_564
O9 Th1 O10 76.18(17) . 6_564
O2 Th1 O10 126.27(15) 2_656 6_564
O2 Th1 O10 69.29(15) . 6_564
O4 Th1 O10 137.89(15) 1_556 6_564
O4 Th1 O10 69.95(15) 2_655 6_564
O9 Th1 O10 76.18(17) 5_666 5_667
O9 Th1 O10 78.16(17) . 5_667
O2 Th1 O10 69.29(15) 2_656 5_667
O2 Th1 O10 126.27(15) . 5_667
O4 Th1 O10 69.95(15) 1_556 5_667
O4 Th1 O10 137.89(15) 2_655 5_667
O10 Th1 O10 147.6(2) 6_564 5_667
O9 Th1 O3 62.82(16) 5_666 2_655
O9 Th1 O3 126.69(16) . 2_655
O2 Th1 O3 60.96(14) 2_656 2_655
O2 Th1 O3 114.21(15) . 2_655
O4 Th1 O3 123.87(17) 1_556 2_655
O4 Th1 O3 46.86(16) 2_655 2_655
O10 Th1 O3 65.61(14) 6_564 2_655
O10 Th1 O3 117.53(14) 5_667 2_655
O9 Th1 O3 126.69(16) 5_666 1_556
O9 Th1 O3 62.82(16) . 1_556
O2 Th1 O3 114.21(15) 2_656 1_556
O2 Th1 O3 60.96(14) . 1_556
O4 Th1 O3 46.86(16) 1_556 1_556
O4 Th1 O3 123.87(17) 2_655 1_556
O10 Th1 O3 117.53(14) 6_564 1_556
O10 Th1 O3 65.61(14) 5_667 1_556
O3 Th1 O3 169.87(19) 2_655 1_556
O9 Th1 C48 86.7(2) 5_666 2_655
O9 Th1 C48 139.31(19) . 2_655
O2 Th1 C48 64.50(17) 2_656 2_655
O2 Th1 C48 93.1(2) . 2_655
O4 Th1 C48 107.0(2) 1_556 2_655
O4 Th1 C48 22.74(18) 2_655 2_655
O10 Th1 C48 64.69(17) 6_564 2_655
O10 Th1 C48 132.29(17) 5_667 2_655
O3 Th1 C48 24.17(17) 2_655 2_655
O3 Th1 C48 146.6(2) 1_556 2_655
O9 Th1 C48 139.31(19) 5_666 1_556
O9 Th1 C48 86.7(2) . 1_556
O2 Th1 C48 93.14(19) 2_656 1_556
O2 Th1 C48 64.50(17) . 1_556
O4 Th1 C48 22.74(18) 1_556 1_556
O4 Th1 C48 107.0(2) 2_655 1_556
O10 Th1 C48 132.29(17) 6_564 1_556
O10 Th1 C48 64.69(17) 5_667 1_556
O3 Th1 C48 146.6(2) 2_655 1_556
O3 Th1 C48 24.17(17) 1_556 1_556
C48 Th1 C48 127.8(3) 2_655 1_556
C1 O1 Th2 130.4(5) . .
O2 C1 O1 125.1(7) . .
O2 C1 C2 114.3(7) . .
O1 C1 C2 120.4(8) . .
C34 N1 C31 105.7(6) . .
O9 Th2 O6 139.62(13) . 4_545
O9 Th2 O6 139.62(13) . 7_565
O6 Th2 O6 80.6(2) 4_545 7_565
O9 Th2 O3 72.26(14) . 1_556
O6 Th2 O3 139.07(16) 4_545 1_556
O6 Th2 O3 70.81(18) 7_565 1_556
O9 Th2 O3 72.26(14) . 6_566
O6 Th2 O3 70.81(18) 4_545 6_566
O6 Th2 O3 139.07(16) 7_565 6_566
O3 Th2 O3 113.9(2) 1_556 6_566
O9 Th2 O1 79.16(16) . .
O6 Th2 O1 123.90(17) 4_545 .
O6 Th2 O1 78.10(16) 7_565 .
O3 Th2 O1 78.58(15) 1_556 .
O3 Th2 O1 142.42(16) 6_566 .
O9 Th2 O1 79.16(16) . 6_565
O6 Th2 O1 78.11(16) 4_545 6_565
O6 Th2 O1 123.90(17) 7_565 6_565
O3 Th2 O1 142.42(16) 1_556 6_565
O3 Th2 O1 78.58(15) 6_566 6_565
O1 Th2 O1 72.4(2) . 6_565
O9 Th2 O11 101.7(2) . .
O6 Th2 O11 78.74(18) 4_545 .
O6 Th2 O11 78.74(18) 7_565 .
O3 Th2 O11 67.63(13) 1_556 .
O3 Th2 O11 67.63(13) 6_566 .
O1 Th2 O11 143.75(11) . .
O1 Th2 O11 143.75(11) 6_565 .
O9 Th2 O13 132.6(3) . .
O6 Th2 O13 60.99(19) 4_545 .
O6 Th2 O13 60.99(19) 7_565 .
O3 Th2 O13 122.61(11) 1_556 .
O3 Th2 O13 122.61(12) 6_566 .
O1 Th2 O13 63.2(2) . .
O1 Th2 O13 63.2(2) 6_565 .
O11 Th2 O13 125.7(3) . .
O9 Th2 Th1 27.22(2) . .
O6 Th2 Th1 164.98(13) 4_545 .
O6 Th2 Th1 112.50(13) 7_565 .
O3 Th2 Th1 46.88(12) 1_556 .
O3 Th2 Th1 94.17(12) 6_566 .
O1 Th2 Th1 68.04(12) . .
O1 Th2 Th1 99.14(11) 6_565 .
O11 Th2 Th1 96.09(16) . .
O13 Th2 Th1 131.13(17) . .
O9 Th2 Th1 27.22(2) . 5_666
O6 Th2 Th1 112.50(13) 4_545 5_666
O6 Th2 Th1 164.98(13) 7_565 5_666
O3 Th2 Th1 94.17(12) 1_556 5_666
O3 Th2 Th1 46.88(12) 6_566 5_666
O1 Th2 Th1 99.14(11) . 5_666
O1 Th2 Th1 68.04(12) 6_565 5_666
O11 Th2 Th1 96.09(16) . 5_666
O13 Th2 Th1 131.13(17) . 5_666
Th1 Th2 Th1 53.616(10) . 5_666
C1 O2 Th1 134.2(5) . .
C3 C2 C5 120.1(7) . .
C3 C2 C1 122.9(8) . .
C5 C2 C1 116.9(8) . .
C9 N2 C12 107.9(6) . .
O12 Th3 O5 81.44(17) . 4_545
O12 Th3 O5 81.44(17) . 7_565
O5 Th3 O5 76.6(2) 4_545 7_565
O12 Th3 O14 148.4(2) . .
O5 Th3 O14 73.9(2) 4_545 .
O5 Th3 O14 73.9(2) 7_565 .
O12 Th3 O7 130.91(17) . 4_546
O5 Th3 O7 92.97(19) 4_545 4_546
O5 Th3 O7 144.70(19) 7_565 4_546
O14 Th3 O7 70.8(2) . 4_546
O12 Th3 O7 130.91(18) . 7_566
O5 Th3 O7 144.70(19) 4_545 7_566
O5 Th3 O7 92.97(19) 7_565 7_566
O14 Th3 O7 70.8(2) . 7_566
O7 Th3 O7 76.2(3) 4_546 7_566
O12 Th3 O15 77.7(3) . .
O5 Th3 O15 137.7(6) 4_545 .
O5 Th3 O15 134.6(6) 7_565 .
O14 Th3 O15 133.9(3) . .
O7 Th3 O15 74.4(5) 4_546 .
O7 Th3 O15 72.2(5) 7_566 .
O12 Th3 O8 80.11(16) . 7_566
O5 Th3 O8 145.65(18) 4_545 7_566
O5 Th3 O8 72.22(18) 7_565 7_566
O14 Th3 O8 109.91(15) . 7_566
O7 Th3 O8 120.9(2) 4_546 7_566
O7 Th3 O8 52.2(2) 7_566 7_566
O15 Th3 O8 64.8(7) . 7_566
O12 Th3 O8 80.11(16) . 4_546
O5 Th3 O8 72.22(17) 4_545 4_546
O5 Th3 O8 145.65(18) 7_565 4_546
O14 Th3 O8 109.91(15) . 4_546
O7 Th3 O8 52.2(2) 4_546 4_546
O7 Th3 O8 120.9(2) 7_566 4_546
O15 Th3 O8 68.2(7) . 4_546
O8 Th3 O8 131.8(3) 7_566 4_546
O12 Th3 C20 105.0(2) . 7_566
O5 Th3 C20 159.2(2) 4_545 7_566
O5 Th3 C20 84.8(2) 7_565 7_566
O14 Th3 C20 92.3(2) . 7_566
O7 Th3 C20 97.1(3) 4_546 7_566
O7 Th3 C20 26.2(2) 7_566 7_566
O15 Th3 C20 62.9(6) . 7_566
O8 Th3 C20 26.4(2) 7_566 7_566
O8 Th3 C20 128.0(2) 4_546 7_566
O12 Th3 C20 105.0(2) . 4_546
O5 Th3 C20 84.8(2) 4_545 4_546
O5 Th3 C20 159.2(2) 7_565 4_546
O14 Th3 C20 92.3(2) . 4_546
O7 Th3 C20 26.2(2) 4_546 4_546
O7 Th3 C20 97.1(3) 7_566 4_546
O15 Th3 C20 66.0(7) . 4_546
O8 Th3 C20 128.0(2) 7_566 4_546
O8 Th3 C20 26.4(2) 4_546 4_546
C20 Th3 C20 111.7(4) 7_566 4_546
C48 O3 Th2 176.6(5) . 1_554
C48 O3 Th1 83.6(5) . 1_554
Th2 O3 Th1 95.35(15) 1_554 1_554
C2 C3 C4 119.2(8) . .
C2 C3 H3 120.4 . .
C4 C3 H3 120.4 . .
C21 N3 C24 105.8(6) . .
C48 O4 Th1 106.7(5) . 1_554
C7 C4 C3 120.8(8) . .
C7 C4 H4 119.6 . .
C3 C4 H4 119.6 . .
C29 N4 C26 108.7(6) . .
C41 O5 Th3 147.7(5) . 7_565
C52 N5 C53 118.8(18) . .
C52 N5 C64 123.8(16) . .
C53 N5 C64 117.5(15) . .
C2 C5 C6 119.7(8) . .
C2 C5 H5 120.1 . .
C6 C5 H5 120.1 . .
C7 C6 C5 120.6(9) . .
C7 C6 H6 119.7 . .
C5 C6 H6 119.7 . .
C41 O6 Th2 152.2(5) . 7_565
C9 C8 C34 127.0(7) . .
C9 C8 C7 114.3(7) . .
C34 C8 C7 118.5(7) . .
C20 O8 Th3 91.6(5) . 7_566
C6 C7 C4 119.2(8) . .
C6 C7 C8 118.1(8) . .
C4 C7 C8 122.7(8) . .
C20 O7 Th3 94.0(6) . 7_566
Th2 O9 Th1 126.11(14) . .
Th2 O9 Th1 126.11(14) . 5_666
Th1 O9 Th1 105.6(3) . 5_666
C59 N9 C57 118.7(7) . .
C59 C58 C57 118.7(7) . .
C59 C58 H58 120.7 . .
C57 C58 H58 120.7 . .
C8 C9 N2 124.4(7) . .
C8 C9 C10 127.8(7) . .
N2 C9 C10 107.6(7) . .
C11 C10 C9 108.5(8) . .
C11 C10 H10 125.8 . .
C9 C10 H10 125.8 . .
C55 O10 Th1 133.0(5) . 5_667
C10 C11 C12 108.8(8) . .
C10 C11 H11 125.6 . .
C12 C11 H11 125.6 . .
C63 O11 Th2 138.0(7) . .
C63 O12 Th3 177.6(7) . .
C13 C12 N2 125.5(7) . .
C13 C12 C11 127.0(8) . .
N2 C12 C11 107.2(7) . .
C12 C13 C21 124.8(7) . .
C12 C13 C14 117.6(7) . .
C21 C13 C14 117.5(7) . .
C52 O13 Th2 131.3(11) . .
C16 C15 C14 119.2(10) . .
C16 C15 H15 120.4 . .
C14 C15 H15 120.4 . .
C19 C14 C15 118.2(9) . .
C19 C14 C13 121.7(9) . .
C15 C14 C13 120.2(9) . .
Th3 O14 H14A 120.0 . .
Th3 O14 H14B 120.0 . .
H14A O14 H14B 120.0 . .
C17 C18 C19 118.6(10) . .
C17 C18 H18 120.7 . .
C19 C18 H18 120.7 . .
C18 C17 C16 119.8(9) . .
C18 C17 C20 120.1(9) . .
C16 C17 C20 120.1(9) . .
C17 C16 C15 121.1(10) . .
C17 C16 H16 119.4 . .
C15 C16 H16 119.4 . .
C14 C19 C18 123.0(10) . .
C14 C19 H19 118.5 . .
C18 C19 H19 118.5 . .
O7 C20 O8 120.6(8) . .
O7 C20 C17 119.5(10) . .
O8 C20 C17 119.9(9) . .
O7 C20 Th3 59.8(5) . 7_566
O8 C20 Th3 62.0(4) . 7_566
C17 C20 Th3 166.2(6) . 7_566
N3 C21 C13 125.3(7) . .
N3 C21 C22 111.0(7) . .
C13 C21 C22 123.7(7) . .
C22 C23 C24 107.7(7) . .
C22 C23 H23 126.1 . .
C24 C23 H23 126.1 . .
C23 C22 C21 105.7(7) . .
C23 C22 H22 127.2 . .
C21 C22 H22 127.2 . .
N3 C24 C25 126.0(7) . .
N3 C24 C23 109.7(7) . .
C25 C24 C23 124.2(7) . .
C26 C25 C24 125.5(7) . .
C26 C25 C35 118.5(7) . .
C24 C25 C35 116.0(7) . .
N4 C26 C25 125.0(7) . .
N4 C26 C27 107.4(7) . .
C25 C26 C27 127.2(7) . .
C27 C28 C29 107.8(7) . .
C27 C28 H28 126.1 . .
C29 C28 H28 126.1 . .
C28 C27 C26 108.1(7) . .
C28 C27 H27 126.0 . .
C26 C27 H27 126.0 . .
N4 C29 C30 126.0(6) . .
N4 C29 C28 108.0(6) . .
C30 C29 C28 125.9(7) . .
C29 C30 C31 125.4(7) . .
C29 C30 C42 116.6(6) . .
C31 C30 C42 118.0(6) . .
N1 C31 C30 125.3(7) . .
N1 C31 C32 109.5(6) . .
C30 C31 C32 125.3(7) . .
C33 C32 C31 107.9(7) . .
C33 C32 H32 126.0 . .
C31 C32 H32 126.0 . .
C32 C33 C34 106.6(7) . .
C32 C33 H33 126.7 . .
C34 C33 H33 126.7 . .
N1 C34 C8 125.3(7) . .
N1 C34 C33 110.3(7) . .
C8 C34 C33 124.3(7) . .
C36 C35 C40 118.4(8) . .
C36 C35 C25 120.0(8) . .
C40 C35 C25 121.6(8) . .
C37 C36 C35 121.6(9) . .
C37 C36 H36 119.2 . .
C35 C36 H36 119.2 . .
C36 C37 C38 120.4(9) . .
C36 C37 H37 119.8 . .
C38 C37 H37 119.8 . .
C39 C38 C37 118.8(7) . .
C39 C38 C41 120.4(8) . .
C37 C38 C41 120.8(8) . .
C38 C39 C40 120.0(8) . .
C38 C39 H39 120.0 . .
C40 C39 H39 120.0 . .
C35 C40 C39 120.7(9) . .
C35 C40 H40 119.6 . .
C39 C40 H40 119.6 . .
O6 C41 O5 124.6(7) . .
O6 C41 C38 118.7(8) . .
O5 C41 C38 116.7(8) . .
C43 C42 C47 119.4(7) . .
C43 C42 C30 119.0(7) . .
C47 C42 C30 121.5(8) . .
C42 C43 C44 121.9(8) . .
C42 C43 H43 119.1 . .
C44 C43 H43 119.1 . .
C45 C44 C43 119.3(8) . .
C45 C44 H44 120.4 . .
C43 C44 H44 120.4 . .
C46 C45 C44 118.6(7) . .
C46 C45 C48 122.8(7) . .
C44 C45 C48 118.6(8) . .
C45 C46 C47 122.0(7) . .
C45 C46 H46 119.0 . .
C47 C46 H46 119.0 . .
C42 C47 C46 118.8(8) . .
C42 C47 H47 120.6 . .
C46 C47 H47 120.6 . .
O4 C48 O3 122.6(7) . .
O4 C48 C45 118.6(8) . .
O3 C48 C45 118.8(8) . .
O4 C48 Th1 50.6(4) . 1_554
O3 C48 Th1 72.2(4) . 1_554
C45 C48 Th1 168.5(6) . 1_554
C62 C49 C54 118.0(12) . .
C62 C49 H49 121.0 . .
C54 C49 H49 121.0 . .
N8 C50 C62 121.7(12) . .
N8 C50 H50 119.2 . .
C62 C50 H50 119.2 . .
C54 C60 N8 122.3(9) . .
C54 C60 C59 122.3(10) . .
N8 C60 C59 115.5(10) . .
C50 C62 C49 120.7(10) . .
C50 C62 C63 118.0(10) . .
C49 C62 C63 121.3(11) . .
C60 C54 C49 120.0(12) . .
C60 C54 H54 120.0 . .
C49 C54 H54 120.0 . .
C50 N8 C60 116.7(10) . .
N5 C52 O13 123.6(19) . .
N5 C52 H52 118.2 . .
O13 C52 H52 118.2 . .
N5 C53 H53A 109.5 . .
N5 C53 H53B 109.5 . .
H53A C53 H53B 109.5 . .
N5 C53 H53C 109.5 . .
H53A C53 H53C 109.5 . .
H53B C53 H53C 109.5 . .
O10 C55 O10 126.2(9) 6_565 .
O10 C55 C56 116.9(4) 6_565 .
O10 C55 C56 116.9(4) . .
C57 C56 C57 117.7(10) . 6_565
C57 C56 C55 121.1(5) . .
C57 C56 C55 121.1(5) 6_565 .
C56 C57 N9 121.5(8) . .
C56 C57 C58 121.5(8) . .
C56 C57 H57 119.2 . .
N9 C57 H57 119.2 . .
C58 C59 C58 121.6(9) . 6_565
N9 C59 N9 121.6(9) . 6_565
N9 C59 C60 119.7(9) . .
N9 C59 C60 118.7(9) 6_565 .
O11 C63 O12 124.3(10) . .
O11 C63 C62 121.4(11) . .
O12 C63 C62 114.2(10) . .
N5 C64 H64A 109.5 . .
N5 C64 H64B 109.5 . .
H64A C64 H64B 109.5 . .
N5 C64 H64C 109.5 . .
H64A C64 H64C 109.5 . .
H64B C64 H64C 109.5 . .
N6 C65 H65A 109.5 . .
N6 C65 H65B 109.5 . .
H65A C65 H65B 109.5 . .
N6 C65 H65C 109.5 . .
H65A C65 H65C 109.5 . .
H65B C65 H65C 109.5 . .
N6 C66 H66A 109.5 . .
N6 C66 H66B 109.5 . .
H66A C66 H66B 109.5 . .
N6 C66 H66C 109.5 . .
H66A C66 H66C 109.5 . .
H66B C66 H66C 109.5 . .
C51 N6 C65 121.9(9) . .
C51 N6 C66 119.3(9) . .
C65 N6 C66 118.7(8) . .
O15 C51 N6 125.0(12) . .
O15 C51 H51 117.5 . .
N6 C51 H51 117.5 . .
C51 O15 Th3 142.5(17) . .

loop_
_geom_bond_atom_site_label_1
_geom_bond_atom_site_label_2
_geom_bond_distance
_geom_bond_site_symmetry_2
Th1 O9 2.291(4) 5_666
Th1 O9 2.291(4) .
Th1 O2 2.404(5) 2_656
Th1 O2 2.404(5) .
Th1 O4 2.498(4) 1_556
Th1 O4 2.498(4) 2_655
Th1 O10 2.519(4) 6_564
Th1 O10 2.519(4) 5_667
Th1 O3 2.967(5) 2_655
Th1 O3 2.967(5) 1_556
Th1 C48 3.097(8) 2_655
Th1 C48 3.097(8) 1_556
O1 C1 1.258(9) .
O1 Th2 2.510(4) .
C1 O2 1.239(9) .
C1 C2 1.509(10) .
N1 C34 1.371(9) .
N1 C31 1.388(9) .
Th2 O9 2.248(7) .
Th2 O6 2.428(5) 4_545
Th2 O6 2.428(5) 7_565
Th2 O3 2.489(5) 1_556
Th2 O3 2.489(5) 6_566
Th2 O1 2.510(4) 6_565
Th2 O11 2.536(7) .
Th2 O13 2.661(9) .
Th2 Th1 4.0467(4) 5_666
C2 C3 1.374(10) .
C2 C5 1.375(10) .
N2 C9 1.390(9) .
N2 C12 1.392(10) .
Th3 O12 2.327(8) .
Th3 O5 2.374(5) 4_545
Th3 O5 2.374(5) 7_565
Th3 O14 2.470(8) .
Th3 O7 2.496(5) 4_546
Th3 O7 2.496(5) 7_566
Th3 O15 2.534(7) .
Th3 O8 2.544(5) 7_566
Th3 O8 2.544(5) 4_546
Th3 C20 2.881(9) 7_566
Th3 C20 2.881(9) 4_546
O3 C48 1.276(9) .
O3 Th2 2.489(5) 1_554
O3 Th1 2.967(5) 1_554
C3 C4 1.400(10) .
C3 H3 0.9500 .
N3 C21 1.365(9) .
N3 C24 1.368(9) .
O4 C48 1.250(9) .
O4 Th1 2.498(4) 1_554
C4 C7 1.372(11) .
C4 H4 0.9500 .
N4 C29 1.382(9) .
N4 C26 1.383(9) .
O5 C41 1.251(9) .
O5 Th3 2.374(5) 7_565
N5 C52 1.285(19) .
N5 C53 1.463(19) .
N5 C64 1.55(2) .
C5 C6 1.393(10) .
C5 H5 0.9500 .
C6 C7 1.370(11) .
C6 H6 0.9500 .
O6 C41 1.244(9) .
O6 Th2 2.428(5) 7_565
C8 C9 1.382(10) .
C8 C34 1.387(10) .
C8 C7 1.501(10) .
O8 C20 1.282(10) .
O8 Th3 2.544(5) 7_566
O7 C20 1.273(10) .
O7 Th3 2.496(5) 7_566
O9 Th1 2.291(4) 5_666
N9 C59 1.333(8) .
N9 C57 1.366(9) .
C58 C59 1.333(8) .
C58 C57 1.366(9) .
C58 H58 0.9500 .
C9 C10 1.428(11) .
C10 C11 1.335(11) .
C10 H10 0.9500 .
O10 C55 1.259(6) .
O10 Th1 2.519(4) 5_667
C11 C12 1.430(11) .
C11 H11 0.9500 .
O11 C63 1.211(11) .
O12 C63 1.253(12) .
C12 C13 1.374(11) .
C13 C21 1.420(10) .
C13 C14 1.494(11) .
O13 C52 1.321(17) .
C15 C16 1.377(12) .
C15 C14 1.390(12) .
C15 H15 0.9500 .
C14 C19 1.343(12) .
O14 H14A 0.9500 .
O14 H14B 0.9500 .
C18 C17 1.350(11) .
C18 C19 1.386(11) .
C18 H18 0.9500 .
C17 C16 1.374(12) .
C17 C20 1.501(12) .
C16 H16 0.9500 .
C19 H19 0.9500 .
C20 Th3 2.881(9) 7_566
C21 C22 1.442(10) .
C23 C22 1.350(10) .
C23 C24 1.441(10) .
C23 H23 0.9500 .
C22 H22 0.9500 .
C24 C25 1.400(10) .
C25 C26 1.386(10) .
C25 C35 1.511(10) .
C26 C27 1.438(10) .
C28 C27 1.363(10) .
C28 C29 1.428(10) .
C28 H28 0.9500 .
C27 H27 0.9500 .
C29 C30 1.392(10) .
C30 C31 1.392(10) .
C30 C42 1.477(10) .
C31 C32 1.446(10) .
C32 C33 1.338(10) .
C32 H32 0.9500 .
C33 C34 1.456(10) .
C33 H33 0.9500 .
C35 C36 1.368(11) .
C35 C40 1.380(11) .
C36 C37 1.365(10) .
C36 H36 0.9500 .
C37 C38 1.382(10) .
C37 H37 0.9500 .
C38 C39 1.381(10) .
C38 C41 1.500(10) .
C39 C40 1.385(10) .
C39 H39 0.9500 .
C40 H40 0.9500 .
C42 C43 1.360(10) .
C42 C47 1.395(10) .
C43 C44 1.398(10) .
C43 H43 0.9500 .
C44 C45 1.393(10) .
C44 H44 0.9500 .
C45 C46 1.378(10) .
C45 C48 1.480(10) .
C46 C47 1.396(10) .
C46 H46 0.9500 .
C47 H47 0.9500 .
C48 Th1 3.097(8) 1_554
C49 C62 1.411(10) .
C49 C54 1.416(9) .
C49 H49 0.9500 .
C50 N8 1.402(9) .
C50 C62 1.411(10) .
C50 H50 0.9500 .
C60 C54 1.407(10) .
C60 N8 1.409(10) .
C60 C59 1.473(13) .
C62 C63 1.485(14) .
C54 H54 0.9500 .
C52 H52 0.9500 .
C53 H53A 0.9800 .
C53 H53B 0.9800 .
C53 H53C 0.9800 .
C55 O10 1.259(6) 6_565
C55 C56 1.515(13) .
C56 C57 1.349(9) .
C56 C57 1.349(9) 6_565
C57 H57 0.9500 .
C59 C58 1.333(8) 6_565
C59 N9 1.333(8) 6_565
C64 H64A 0.9800 .
C64 H64B 0.9800 .
C64 H64C 0.9800 .
C65 N6 1.433(9) .
C65 H65A 0.9800 .
C65 H65B 0.9800 .
C65 H65C 0.9800 .
C66 N6 1.442(9) .
C66 H66A 0.9800 .
C66 H66B 0.9800 .
C66 H66C 0.9800 .
N6 C51 1.328(8) .
C51 O15 1.220(11) .
C51 H51 0.9500 .
